data_7042821
loop_
_publ_author_name
'Tagne Kuate, Alain C.'
'Lalancette, Roger A.'
'J\"akle, F.'

_publ_section_title
;
 Planar-chiral ferrocenylphosphine-borane complexes featuring agostic-type
 B--H&#x22EF;E (E = Hg, Sn) interactions
;
_journal_name_full 'Dalton Trans.'
_journal_paper_doi 10.1039/C6DT04791B
_journal_year 2017
_chemical_formula_moiety 'C22 H21 B Cl Fe Hg P'
_chemical_formula_sum 'C22 H21 B Cl Fe Hg P'
_chemical_formula_weight 619.06
_space_group_crystal_system orthorhombic
_space_group_IT_number 61
_space_group_name_Hall '-P 2ac 2ab'
_space_group_name_H-M_alt 'P b c a'
_symmetry_space_group_name_Hall '-P 2ac 2ab'
_symmetry_space_group_name_H-M 'P b c a'
_atom_sites_solution_hydrogens mixed
_atom_sites_solution_primary direct
_atom_sites_solution_secondary difmap
_audit_creation_method SHELXL-2014/7
_audit_update_record
;
2017-04-04 deposited with the CCDC.
2017-04-12 downloaded from the CCDC.
;
_cell_angle_alpha 90
_cell_angle_beta 90
_cell_angle_gamma 90
_cell_formula_units_Z 8
_cell_length_a 15.7369(8)
_cell_length_b 15.0095(7)
_cell_length_c 17.5758(8)
_cell_measurement_reflns_used 9289
_cell_measurement_temperature 100(2)
_cell_measurement_theta_max 68.17
_cell_measurement_theta_min 2.51
_cell_volume 4151.5(3)
_computing_cell_refinement 'APEX 2'
_computing_data_collection 'APEX 2 (Bruker, 2006)'
_computing_data_reduction 'SAINT (Bruker, 2005)'
_computing_molecular_graphics SHELXTL
_computing_publication_material SHELXTL
_computing_structure_refinement 'SHELXL-2014/7 (Sheldrick, 2014)'
_computing_structure_solution 'SHELXL-2014/7 (Sheldrick, 2014)'
_diffrn_ambient_temperature 100(2)
_diffrn_measured_fraction_theta_full 0.980
_diffrn_measured_fraction_theta_max 0.965
_diffrn_measurement_device_type 'Bruker SMART CCD Apex-II area-detector'
_diffrn_measurement_method '\f and \w'
_diffrn_radiation_monochromator graphite
_diffrn_radiation_source 'fine-focus sealed tube'
_diffrn_radiation_type CuK\a
_diffrn_radiation_wavelength 1.54178
_diffrn_reflns_av_R_equivalents 0.0402
_diffrn_reflns_av_unetI/netI 0.0222
_diffrn_reflns_Laue_measured_fraction_full 0.980
_diffrn_reflns_Laue_measured_fraction_max 0.965
_diffrn_reflns_limit_h_max 17
_diffrn_reflns_limit_h_min -16
_diffrn_reflns_limit_k_max 18
_diffrn_reflns_limit_k_min -17
_diffrn_reflns_limit_l_max 20
_diffrn_reflns_limit_l_min -20
_diffrn_reflns_number 36723
_diffrn_reflns_point_group_measured_fraction_full 0.980
_diffrn_reflns_point_group_measured_fraction_max 0.965
_diffrn_reflns_theta_full 67.679
_diffrn_reflns_theta_max 68.653
_diffrn_reflns_theta_min 4.786
_exptl_absorpt_coefficient_mu 20.610
_exptl_absorpt_correction_T_max 0.278
_exptl_absorpt_correction_T_min 0.086
_exptl_absorpt_correction_type numerical
_exptl_absorpt_process_details 'SADABS (Sheldrick, 2008a)'
_exptl_crystal_colour yellow
_exptl_crystal_density_diffrn 1.981
_exptl_crystal_description plate
_exptl_crystal_F_000 2368
_exptl_crystal_recrystallization_method 'Re-crystallisation from solvent: CH2Cl2, hexanes'
_exptl_crystal_size_max 0.258
_exptl_crystal_size_mid 0.180
_exptl_crystal_size_min 0.110
_refine_diff_density_max 0.828
_refine_diff_density_min -1.148
_refine_diff_density_rms 0.143
_refine_ls_extinction_method none
_refine_ls_goodness_of_fit_ref 1.131
_refine_ls_hydrogen_treatment mixed
_refine_ls_matrix_type full
_refine_ls_number_parameters 256
_refine_ls_number_reflns 3696
_refine_ls_number_restraints 0
_refine_ls_restrained_S_all 1.131
_refine_ls_R_factor_all 0.0256
_refine_ls_R_factor_gt 0.0220
_refine_ls_shift/su_max 0.002
_refine_ls_shift/su_mean 0.000
_refine_ls_structure_factor_coef Fsqd
_refine_ls_weighting_details 'w=1/[\s^2^(Fo^2^)+(0.0380P)^2^+4.4542P] where P=(Fo^2^+2Fc^2^)/3'
_refine_ls_weighting_scheme calc
_refine_ls_wR_factor_gt 0.0654
_refine_ls_wR_factor_ref 0.0667
_reflns_Friedel_coverage 0.000
_reflns_number_gt 3328
_reflns_number_total 3696
_reflns_threshold_expression 'I > 2\s(I)'
_cod_data_source_file c6dt04791b2.cif
_cod_data_source_block AT79_100K_a
_cod_database_code 7042821
_shelx_shelxl_version_number 2014/7
_shelx_space_group_comment
;
The symmetry employed for this shelxl refinement is uniquely defined
by the following loop, which should always be used as a source of
symmetry information in preference to the above space-group names.
They are only intended as comments.
;
_shelx_estimated_absorpt_t_min 0.076
_shelx_estimated_absorpt_t_max 0.210

loop_
_space_group_symop_operation_xyz
'x, y, z'
'-x+1/2, -y, z+1/2'
'-x, y+1/2, -z+1/2'
'x+1/2, -y+1/2, -z'
'-x, -y, -z'
'x-1/2, y, -z-1/2'
'x, -y-1/2, z-1/2'
'-x-1/2, y-1/2, z'

loop_
_atom_site_label
_atom_site_type_symbol
_atom_site_fract_x
_atom_site_fract_y
_atom_site_fract_z
_atom_site_U_iso_or_equiv
_atom_site_adp_type
_atom_site_occupancy
_atom_site_site_symmetry_order
_atom_site_calc_flag
_atom_site_refinement_flags_posn
_atom_site_refinement_flags_adp
Hg1 Hg 0.97297(2) 0.63967(2) 0.48622(2) 0.01605(8) Uani 1 1 d . .
Fe1 Fe 0.76161(4) 0.71551(4) 0.54693(4) 0.01583(14) Uani 1 1 d . .
P1 P 0.83853(6) 0.79871(6) 0.37885(6) 0.0138(2) Uani 1 1 d . .
Cl1 Cl 1.07835(6) 0.54621(6) 0.43865(6) 0.0227(2) Uani 1 1 d . .
C9 C 0.6393(3) 0.6982(3) 0.5833(2) 0.0233(9) Uani 1 1 d . .
H9 H 0.6049 0.7430 0.6120 0.028 Uiso 1 1 calc R U
C13 C 0.9284(3) 1.0225(3) 0.2726(3) 0.0260(10) Uani 1 1 d . .
H13 H 0.9170 1.0549 0.2273 0.031 Uiso 1 1 calc R U
C2 C 0.8386(2) 0.7916(2) 0.4800(2) 0.0142(8) Uani 1 1 d . .
C16 C 0.9605(2) 0.9287(3) 0.4056(2) 0.0202(9) Uani 1 1 d . .
H16 H 0.9713 0.8969 0.4514 0.024 Uiso 1 1 calc R U
C5 C 0.8705(2) 0.7512(3) 0.6036(2) 0.0193(8) Uani 1 1 d . .
H5 H 0.8950 0.7194 0.6485 0.023 Uiso 1 1 calc R U
C1 C 0.8887(2) 0.7317(2) 0.5259(2) 0.0157(8) Uani 1 1 d . .
C8 C 0.6433(3) 0.6904(3) 0.5024(3) 0.0239(9) Uani 1 1 d . .
H8 H 0.6123 0.7281 0.4647 0.029 Uiso 1 1 calc R U
C14 C 0.9937(3) 1.0493(3) 0.3209(3) 0.0250(9) Uani 1 1 d . .
H14 H 1.0270 1.1000 0.3083 0.030 Uiso 1 1 calc R U
C15 C 1.0103(3) 1.0026(3) 0.3870(3) 0.0248(9) Uani 1 1 d . .
H15 H 1.0553 1.0206 0.4195 0.030 Uiso 1 1 calc R U
C17 C 0.7301(3) 0.8188(3) 0.3480(2) 0.0181(8) Uani 1 1 d . .
C22 C 0.6868(3) 0.7509(3) 0.3106(2) 0.0218(9) Uani 1 1 d . .
H22 H 0.7138 0.6952 0.3019 0.026 Uiso 1 1 calc R U
C21 C 0.6034(3) 0.7649(3) 0.2857(3) 0.0257(10) Uani 1 1 d . .
H21 H 0.5734 0.7185 0.2606 0.031 Uiso 1 1 calc R U
C4 C 0.8104(3) 0.8218(3) 0.6070(2) 0.0215(9) Uani 1 1 d . .
H4 H 0.7857 0.8482 0.6543 0.026 Uiso 1 1 calc R U
C10 C 0.6921(3) 0.6326(3) 0.6159(3) 0.0286(11) Uani 1 1 d . .
H10 H 0.7015 0.6224 0.6715 0.034 Uiso 1 1 calc R U
C18 C 0.6904(2) 0.9008(3) 0.3605(2) 0.0192(8) Uani 1 1 d . .
H18 H 0.7200 0.9472 0.3861 0.023 Uiso 1 1 calc R U
C12 C 0.8800(3) 0.9484(3) 0.2909(2) 0.0207(9) Uani 1 1 d . .
H12 H 0.8360 0.9294 0.2576 0.025 Uiso 1 1 calc R U
C19 C 0.6083(3) 0.9145(3) 0.3358(2) 0.0242(9) Uani 1 1 d . .
H19 H 0.5811 0.9700 0.3446 0.029 Uiso 1 1 calc R U
C7 C 0.7000(3) 0.6189(3) 0.4853(3) 0.0313(11) Uani 1 1 d . .
H7 H 0.7159 0.5973 0.4334 0.038 Uiso 1 1 calc R U
C6 C 0.7292(3) 0.5838(3) 0.5558(3) 0.0353(12) Uani 1 1 d . .
H6 H 0.7701 0.5332 0.5618 0.042 Uiso 1 1 calc R U
B1 B 0.8909(3) 0.6970(3) 0.3303(3) 0.0190(10) Uani 1 1 d . .
H1A H 0.886(3) 0.707(3) 0.274(3) 0.034(14) Uiso 1 1 d . .
H1B H 0.857(3) 0.634(3) 0.356(3) 0.028(13) Uiso 1 1 d . .
H1C H 0.962(3) 0.703(3) 0.348(3) 0.028(13) Uiso 1 1 d . .
C11 C 0.8955(2) 0.9017(2) 0.3577(2) 0.0160(8) Uani 1 1 d . .
C3 C 0.7901(2) 0.8465(2) 0.5316(3) 0.0168(8) Uani 1 1 d . .
H3 H 0.7490 0.8941 0.5164 0.020 Uiso 1 1 calc R U
C20 C 0.5650(3) 0.8461(3) 0.2976(3) 0.0281(10) Uani 1 1 d . .
H20 H 0.5088 0.8559 0.2799 0.034 Uiso 1 1 calc R U

loop_
_atom_site_aniso_label
_atom_site_aniso_U_11
_atom_site_aniso_U_22
_atom_site_aniso_U_33
_atom_site_aniso_U_23
_atom_site_aniso_U_13
_atom_site_aniso_U_12
Hg1 0.01223(12) 0.01586(11) 0.02006(12) 0.00075(6) 0.00011(5) 0.00118(5)
Fe1 0.0118(3) 0.0138(3) 0.0219(3) -0.0004(3) 0.0036(2) 0.0001(2)
P1 0.0122(5) 0.0133(4) 0.0158(5) -0.0007(4) -0.0006(3) 0.0012(3)
Cl1 0.0166(5) 0.0223(5) 0.0292(5) 0.0010(4) 0.0032(4) 0.0039(4)
C9 0.012(2) 0.030(2) 0.028(2) 0.0074(19) 0.0035(17) 0.0001(16)
C13 0.032(3) 0.021(2) 0.025(2) 0.0073(18) 0.0040(18) 0.0009(17)
C2 0.011(2) 0.0125(18) 0.018(2) -0.0008(15) 0.0013(14) 0.0004(14)
C16 0.017(2) 0.022(2) 0.021(2) 0.0037(18) -0.0014(15) 0.0027(15)
C5 0.020(2) 0.021(2) 0.017(2) -0.0003(16) 0.0005(15) -0.0018(16)
C1 0.009(2) 0.0150(19) 0.023(2) 0.0010(16) 0.0005(14) 0.0015(14)
C8 0.006(2) 0.030(2) 0.035(3) 0.0002(19) 0.0014(16) -0.0033(16)
C14 0.029(3) 0.017(2) 0.030(2) 0.0043(18) 0.0080(19) -0.0017(17)
C15 0.020(2) 0.022(2) 0.032(3) 0.0012(19) -0.0046(18) -0.0034(18)
C17 0.019(2) 0.018(2) 0.017(2) 0.0016(16) -0.0024(15) 0.0001(15)
C22 0.025(2) 0.0177(19) 0.023(2) 0.0023(18) -0.0041(16) 0.0004(17)
C21 0.018(2) 0.029(2) 0.030(2) 0.0047(19) -0.0095(17) -0.0119(17)
C4 0.024(2) 0.020(2) 0.021(2) -0.0049(17) 0.0081(16) -0.0026(16)
C10 0.020(2) 0.026(2) 0.040(3) 0.013(2) 0.0010(19) -0.0055(17)
C18 0.017(2) 0.020(2) 0.020(2) -0.0032(17) 0.0025(15) -0.0011(16)
C12 0.024(2) 0.019(2) 0.019(2) 0.0006(16) -0.0015(16) 0.0000(16)
C19 0.018(2) 0.027(2) 0.028(2) 0.0023(19) 0.0015(16) 0.0072(17)
C7 0.012(2) 0.030(2) 0.051(3) -0.015(2) 0.0085(19) -0.0084(19)
C6 0.019(3) 0.015(2) 0.072(4) 0.004(2) 0.007(2) -0.0033(17)
B1 0.026(3) 0.016(2) 0.015(2) -0.0035(18) 0.0000(18) 0.0060(18)
C11 0.014(2) 0.0147(19) 0.019(2) -0.0017(16) 0.0033(14) 0.0029(14)
C3 0.011(2) 0.0142(18) 0.026(2) -0.0008(16) 0.0016(16) 0.0009(14)
C20 0.020(3) 0.034(2) 0.030(3) 0.008(2) -0.0055(18) -0.0015(18)

loop_
_atom_type_symbol
_atom_type_description
_atom_type_scat_dispersion_real
_atom_type_scat_dispersion_imag
_atom_type_scat_source
C C 0.0181 0.0091 'International Tables Vol C Tables 4.2.6.8 and 6.1.1.4'
H H 0.0000 0.0000 'International Tables Vol C Tables 4.2.6.8 and 6.1.1.4'
B B 0.0090 0.0039 'International Tables Vol C Tables 4.2.6.8 and 6.1.1.4'
P P 0.2955 0.4335 'International Tables Vol C Tables 4.2.6.8 and 6.1.1.4'
Cl Cl 0.3639 0.7018 'International Tables Vol C Tables 4.2.6.8 and 6.1.1.4'
Fe Fe -1.1336 3.1974 'International Tables Vol C Tables 4.2.6.8 and 6.1.1.4'
Hg Hg -4.2923 7.6849 'International Tables Vol C Tables 4.2.6.8 and 6.1.1.4'

loop_
_geom_angle_atom_site_label_1
_geom_angle_atom_site_label_2
_geom_angle_atom_site_label_3
_geom_angle
C1 Hg1 Cl1 174.34(11)
C3 Fe1 C2 41.52(16)
C3 Fe1 C9 111.80(17)
C2 Fe1 C9 144.19(16)
C3 Fe1 C6 176.4(2)
C2 Fe1 C6 137.11(18)
C9 Fe1 C6 67.63(18)
C3 Fe1 C1 69.29(15)
C2 Fe1 C1 41.32(15)
C9 Fe1 C1 172.16(17)
C6 Fe1 C1 111.80(17)
C3 Fe1 C10 141.40(18)
C2 Fe1 C10 175.52(17)
C9 Fe1 C10 40.27(17)
C6 Fe1 C10 40.3(2)
C1 Fe1 C10 134.33(17)
C3 Fe1 C7 135.8(2)
C2 Fe1 C7 111.82(18)
C9 Fe1 C7 68.32(18)
C6 Fe1 C7 40.6(2)
C1 Fe1 C7 116.72(17)
C10 Fe1 C7 68.4(2)
C3 Fe1 C5 68.17(16)
C2 Fe1 C5 68.75(16)
C9 Fe1 C5 131.85(17)
C6 Fe1 C5 115.02(19)
C1 Fe1 C5 40.70(15)
C10 Fe1 C5 108.45(18)
C7 Fe1 C5 146.57(19)
C3 Fe1 C8 109.07(18)
C2 Fe1 C8 114.96(17)
C9 Fe1 C8 40.75(17)
C6 Fe1 C8 68.04(19)
C1 Fe1 C8 146.92(17)
C10 Fe1 C8 68.32(18)
C7 Fe1 C8 40.66(19)
C5 Fe1 C8 171.48(17)
C3 Fe1 C4 40.35(17)
C2 Fe1 C4 68.94(16)
C9 Fe1 C4 106.79(17)
C6 Fe1 C4 143.2(2)
C1 Fe1 C4 68.72(16)
C10 Fe1 C4 111.42(19)
C7 Fe1 C4 173.02(19)
C5 Fe1 C4 40.41(16)
C8 Fe1 C4 132.43(18)
C2 P1 C17 107.98(19)
C2 P1 C11 104.72(18)
C17 P1 C11 105.09(18)
C2 P1 B1 113.12(19)
C17 P1 B1 113.6(2)
C11 P1 B1 111.65(19)
C10 C9 C8 108.7(4)
C10 C9 Fe1 70.2(2)
C8 C9 Fe1 70.0(2)
C10 C9 H9 125.6
C8 C9 H9 125.6
Fe1 C9 H9 125.6
C12 C13 C14 119.7(4)
C12 C13 H13 120.1
C14 C13 H13 120.1
C1 C2 C3 107.1(3)
C1 C2 P1 126.6(3)
C3 C2 P1 126.3(3)
C1 C2 Fe1 69.7(2)
C3 C2 Fe1 69.1(2)
P1 C2 Fe1 127.5(2)
C11 C16 C15 120.2(4)
C11 C16 H16 119.9
C15 C16 H16 119.9
C4 C5 C1 109.1(4)
C4 C5 Fe1 70.1(2)
C1 C5 Fe1 69.5(2)
C4 C5 H5 125.4
C1 C5 H5 125.4
Fe1 C5 H5 125.4
C5 C1 C2 107.3(3)
C5 C1 Hg1 126.7(3)
C2 C1 Hg1 125.9(3)
C5 C1 Fe1 69.8(2)
C2 C1 Fe1 69.0(2)
Hg1 C1 Fe1 128.07(19)
C9 C8 C7 107.5(4)
C9 C8 Fe1 69.3(2)
C7 C8 Fe1 69.7(3)
C9 C8 H8 126.3
C7 C8 H8 126.3
Fe1 C8 H8 126.3
C15 C14 C13 120.3(4)
C15 C14 H14 119.8
C13 C14 H14 119.8
C14 C15 C16 119.7(4)
C14 C15 H15 120.2
C16 C15 H15 120.2
C22 C17 C18 120.0(4)
C22 C17 P1 118.7(3)
C18 C17 P1 121.3(3)
C17 C22 C21 119.8(4)
C17 C22 H22 120.1
C21 C22 H22 120.1
C20 C21 C22 119.8(4)
C20 C21 H21 120.1
C22 C21 H21 120.1
C3 C4 C5 107.9(4)
C3 C4 Fe1 68.8(2)
C5 C4 Fe1 69.5(2)
C3 C4 H4 126.1
C5 C4 H4 126.1
Fe1 C4 H4 126.1
C9 C10 C6 107.6(4)
C9 C10 Fe1 69.5(2)
C6 C10 Fe1 69.7(3)
C9 C10 H10 126.2
C6 C10 H10 126.2
Fe1 C10 H10 126.2
C19 C18 C17 120.0(4)
C19 C18 H18 120.0
C17 C18 H18 120.0
C13 C12 C11 120.3(4)
C13 C12 H12 119.9
C11 C12 H12 119.9
C18 C19 C20 119.8(4)
C18 C19 H19 120.1
C20 C19 H19 120.1
C6 C7 C8 107.2(4)
C6 C7 Fe1 69.5(3)
C8 C7 Fe1 69.7(3)
C6 C7 H7 126.4
C8 C7 H7 126.4
Fe1 C7 H7 126.4
C10 C6 C7 109.0(4)
C10 C6 Fe1 70.1(2)
C7 C6 Fe1 69.9(3)
C10 C6 H6 125.5
C7 C6 H6 125.5
Fe1 C6 H6 125.5
P1 B1 H1A 106(3)
P1 B1 H1B 106(2)
H1A B1 H1B 117(4)
P1 B1 H1C 104(2)
H1A B1 H1C 109(4)
H1B B1 H1C 113(3)
C16 C11 C12 119.8(4)
C16 C11 P1 119.1(3)
C12 C11 P1 120.9(3)
C4 C3 C2 108.6(3)
C4 C3 Fe1 70.9(2)
C2 C3 Fe1 69.4(2)
C4 C3 H3 125.7
C2 C3 H3 125.7
Fe1 C3 H3 125.7
C21 C20 C19 120.5(4)
C21 C20 H20 119.7
C19 C20 H20 119.7

loop_
_geom_bond_atom_site_label_1
_geom_bond_atom_site_label_2
_geom_bond_distance
Hg1 C1 2.038(4)
Hg1 Cl1 2.3274(9)
Fe1 C3 2.034(4)
Fe1 C2 2.038(4)
Fe1 C9 2.044(4)
Fe1 C6 2.048(4)
Fe1 C1 2.048(4)
Fe1 C10 2.053(4)
Fe1 C7 2.053(5)
Fe1 C5 2.053(4)
Fe1 C8 2.054(4)
Fe1 C4 2.062(4)
P1 C2 1.781(4)
P1 C17 1.815(4)
P1 C11 1.826(4)
P1 B1 1.933(5)
C9 C10 1.411(6)
C9 C8 1.427(6)
C9 H9 1.0000
C13 C12 1.386(6)
C13 C14 1.393(7)
C13 H13 0.9500
C2 C1 1.442(5)
C2 C3 1.444(5)
C16 C11 1.386(6)
C16 C15 1.396(6)
C16 H16 0.9500
C5 C4 1.421(6)
C5 C1 1.426(6)
C5 H5 1.0000
C8 C7 1.427(7)
C8 H8 1.0000
C14 C15 1.382(6)
C14 H14 0.9500
C15 H15 0.9500
C17 C22 1.391(6)
C17 C18 1.398(6)
C22 C21 1.400(6)
C22 H22 0.9500
C21 C20 1.375(6)
C21 H21 0.9500
C4 C3 1.413(6)
C4 H4 1.0000
C10 C6 1.412(7)
C10 H10 1.0000
C18 C19 1.378(6)
C18 H18 0.9500
C12 C11 1.388(6)
C12 H12 0.9500
C19 C20 1.403(6)
C19 H19 0.9500
C7 C6 1.423(8)
C7 H7 1.0000
C6 H6 1.0000
B1 H1A 1.00(5)
B1 H1B 1.18(5)
B1 H1C 1.16(5)
C3 H3 1.0000
C20 H20 0.9500
